data_7222643
loop_
_publ_author_name
'Naegele, A.'
'Day, C.'
'Lachgar, A.'
'Meyer, H.J.'

_publ_section_title
;
 Interpenetrierende Clusterstraenge in der Kristallstruktur von K0.77 Nb6
 Cl15
;
_journal_name_full
;
Zeitschrift fuer Naturforschung, Teil B. Anorganische Chemie, Organische 
Chemie (42,1987-)
;
_journal_page_first 1238
_journal_page_last 1240
_journal_volume 56
_journal_year 2001
_chemical_formula_sum 'Cl15 Nb6 Rb'
_chemical_name_systematic 'Rb (Nb6 Cl15)'
_space_group_IT_number 51
_symmetry_space_group_name_Hall '-P 2a 2a'
_symmetry_space_group_name_H-M 'P m m a'
_cell_angle_alpha 90
_cell_angle_beta 90
_cell_angle_gamma 90
_cell_formula_units_Z 4
_cell_length_a 17.8348
_cell_length_b 13.4135
_cell_length_c 9.2142
_cell_volume 2204.286
_citation_journal_id_ASTM ZNBSEN
_cod_data_source_file Naegele_ZNBSEN_2001_329.cif
_cod_data_source_block Cl15Nb6Rb1
_cod_original_formula_sum 'Cl15 Nb6 Rb1'
_cod_database_code 7222643

loop_
_symmetry_equiv_pos_as_xyz
x,y,z
-x+1/2,-y,z
x+1/2,-y,-z
-x,y,-z
-x,-y,-z
x-1/2,y,-z
-x-1/2,y,z
x,-y,z

loop_
_atom_site_label
_atom_site_type_symbol
_atom_site_fract_x
_atom_site_fract_y
_atom_site_fract_z
_atom_site_occupancy
_atom_site_U_iso_or_equiv
Rb3 Rb+1 0.5274 0 0.4334 0.24 0.0
Cl4 Cl-1 0.4335 0.5 0.1484 1 0.0
Rb1 Rb+1 0.25 0.5 0.0354 0.8 0.0
Cl9 Cl-1 0.5947 0.3719 0.2315 1 0.0
Nb1 Nb+2 0.47141 0.39066 0.35 1 0.0
Cl8 Cl-1 0.5 0.2452 0.5 1 0.0
Rb4 Rb+1 0.5 0 0.5 0.24 0.0
Cl1 Cl-1 0.25 0.5 0.6832 1 0.0
Cl10 Cl-1 0.4366 0.2509 0.1581 1 0.0
Cl5 Cl-1 0.34516 0.1269 0.4166 1 0.0
Nb3 Nb+2 0.33275 0.10998 0.15307 1 0.0
Nb5 Nb+2 0.25 0 0.9312 1 0.0
Cl7 Cl-1 0.25 0.256 0.1453 1 0.0
Cl11 Cl-1 0.4429 0 0.1546 1 0.0
Nb2 Nb+2 0.60814 0.5 0.42069 1 0.0
Cl3 Cl-1 0.25 0 0.6521 1 0.0
Nb4 Nb+2 0.25 0 0.3727 1 0.0
Cl2 Cl-1 0.34777 0.1269 0.8907 1 0.0
Rb5 Rb+1 0.25 0.2523 0.6701 0.14 0.0
Cl6 Cl-1 0.33957 0.3751 0.4166 1 0.0
Rb2 Rb+1 0.25 0.5 0.0932 0.2 0.0
